data_4511215
loop_
_publ_author_name
'Draguta, Sergiu'
'Yakovenko, Andrey A.'
'Fonari, Marina S.'
'Timofeeva, Tatiana V.'

_publ_section_title
;
 Unusual Chemical Ratio, Z&#x2033; Values, and Polymorphism in Three
 NewN-Methyl Aminopyridine--4-Nitrophenol Adducts
;
_journal_issue 7
_journal_name_full 'Crystal Growth &amp; Design'
_journal_page_first 3423
_journal_paper_doi 10.1021/cg500360f
_journal_volume 14
_journal_year 2014
_chemical_formula_moiety 'C6 H4 N O3, 2(C6 H5 N O3), C6 H9 N2'
_chemical_formula_sum 'C24 H23 N5 O9'
_chemical_formula_weight 525.47
_chemical_name_systematic
; 
 ? 
;
_space_group_IT_number 14
_symmetry_cell_setting monoclinic
_symmetry_space_group_name_Hall '-P 2yn'
_symmetry_space_group_name_H-M 'P 1 21/n 1'
_atom_sites_solution_hydrogens geom
_atom_sites_solution_primary direct
_atom_sites_solution_secondary difmap
_audit_creation_method SHELXL-97
_cell_angle_alpha 90.00
_cell_angle_beta 99.412(3)
_cell_angle_gamma 90.00
_cell_formula_units_Z 8
_cell_length_a 17.006(4)
_cell_length_b 13.708(3)
_cell_length_c 20.859(4)
_cell_measurement_temperature 100(2)
_cell_volume 4797.2(18)
_computing_cell_refinement 'SAINTPlus, v. 6.2 (Bruker, 2001)'
_computing_data_collection 'APEX2 (Bruker, 2005)'
_computing_data_reduction 'SAINTPlus, v. 6.2 (Bruker, 2001)'
_computing_molecular_graphics 'SHELXTL (Sheldrick, 2008)'
_computing_publication_material 'SHELXTL (Sheldrick, 2008)'
_computing_structure_refinement 'SHELXTL (Sheldrick, 2008)'
_computing_structure_solution 'SHELXTL (Sheldrick, 2008)'
_diffrn_ambient_temperature 100(2)
_diffrn_measured_fraction_theta_full 0.995
_diffrn_measured_fraction_theta_max 0.995
_diffrn_measurement_device_type 'Bruker APEX-II CCD'
_diffrn_measurement_method '\f and \w scans'
_diffrn_radiation_monochromator graphite
_diffrn_radiation_source 'fine-focus sealed tube'
_diffrn_radiation_type MoK\a
_diffrn_radiation_wavelength 0.71073
_diffrn_reflns_av_R_equivalents 0.1241
_diffrn_reflns_av_sigmaI/netI 0.0946
_diffrn_reflns_limit_h_max 20
_diffrn_reflns_limit_h_min -20
_diffrn_reflns_limit_k_max 16
_diffrn_reflns_limit_k_min -16
_diffrn_reflns_limit_l_max 24
_diffrn_reflns_limit_l_min -24
_diffrn_reflns_number 36979
_diffrn_reflns_theta_full 25.00
_diffrn_reflns_theta_max 25.00
_diffrn_reflns_theta_min 4.20
_exptl_absorpt_coefficient_mu 0.114
_exptl_absorpt_correction_type none
_exptl_crystal_colour colorless
_exptl_crystal_density_diffrn 1.455
_exptl_crystal_density_method 'not measured'
_exptl_crystal_description prism
_exptl_crystal_F_000 2192
_exptl_crystal_size_max 0.34
_exptl_crystal_size_mid 0.22
_exptl_crystal_size_min 0.18
_refine_diff_density_max 0.337
_refine_diff_density_min -0.283
_refine_diff_density_rms 0.071
_refine_ls_extinction_coef 0.0017(2)
_refine_ls_extinction_expression Fc^*^=kFc[1+0.001xFc^2^\l^3^/sin(2\q)]^-1/4^
_refine_ls_extinction_method SHELXL
_refine_ls_goodness_of_fit_ref 1.000
_refine_ls_hydrogen_treatment mixed
_refine_ls_matrix_type full
_refine_ls_number_parameters 720
_refine_ls_number_reflns 8414
_refine_ls_number_restraints 0
_refine_ls_restrained_S_all 1.000
_refine_ls_R_factor_all 0.1267
_refine_ls_R_factor_gt 0.0577
_refine_ls_shift/su_max 0.000
_refine_ls_shift/su_mean 0.000
_refine_ls_structure_factor_coef Fsqd
_refine_ls_weighting_details 'calc w=1/[\s^2^(Fo^2^)+(0.0450P)^2^+0.0000P] where P=(Fo^2^+2Fc^2^)/3'
_refine_ls_weighting_scheme calc
_refine_ls_wR_factor_gt 0.1127
_refine_ls_wR_factor_ref 0.1381
_reflns_number_gt 4519
_reflns_number_total 8414
_reflns_threshold_expression >2sigma(I)
_cod_data_source_file all_compounds_completed_corrected.cif
_cod_data_source_block 2.3(I)_polymorph_B
_cod_depositor_comments 'Adding full bibliography for 4511210--4511217.cif.'
_cod_original_sg_symbol_H-M P21/n
_cod_database_code 4511215

loop_
_symmetry_equiv_pos_as_xyz
'x, y, z'
'-x+1/2, y+1/2, -z+1/2'
'-x, -y, -z'
'x-1/2, -y-1/2, z-1/2'

loop_
_atom_site_label
_atom_site_type_symbol
_atom_site_fract_x
_atom_site_fract_y
_atom_site_fract_z
_atom_site_U_iso_or_equiv
_atom_site_adp_type
_atom_site_occupancy
_atom_site_symmetry_multiplicity
_atom_site_calc_flag
_atom_site_refinement_flags
O1 O 0.72869(14) 0.31647(17) 0.18693(10) 0.0393(6) Uani 1 1 d .
O2 O 0.60911(14) 0.27962(17) 0.20256(10) 0.0372(6) Uani 1 1 d .
O3 O 0.75038(13) 0.42854(16) 0.47869(10) 0.0309(6) Uani 1 1 d .
O4 O 0.96055(14) 0.30956(18) 0.80017(10) 0.0404(6) Uani 1 1 d .
O5 O 1.07196(14) 0.38564(17) 0.79791(11) 0.0355(6) Uani 1 1 d .
O6 O 0.89630(14) 0.46996(16) 0.51683(10) 0.0317(6) Uani 1 1 d .
O7 O 0.99747(15) 0.30927(18) 0.30748(11) 0.0414(6) Uani 1 1 d .
O8 O 1.11050(14) 0.36885(17) 0.29115(11) 0.0393(6) Uani 1 1 d .
O9 O 0.89739(15) 0.47275(16) 0.02711(10) 0.0306(6) Uani 1 1 d .
O10 O 0.64149(18) 0.6148(2) 0.33673(12) 0.0564(8) Uani 1 1 d .
O11 O 0.76732(18) 0.61484(19) 0.33018(12) 0.0525(7) Uani 1 1 d .
O12 O 0.62731(14) 0.47380(17) 0.05155(11) 0.0354(6) Uani 1 1 d .
O13 O 0.55781(16) 0.61364(18) 0.79149(11) 0.0459(7) Uani 1 1 d .
O14 O 0.68605(16) 0.63449(18) 0.80559(12) 0.0471(7) Uani 1 1 d .
O15 O 0.62175(15) 0.47919(17) 0.51983(10) 0.0340(6) Uani 1 1 d .
O16 O 0.29067(14) 0.68569(18) 0.29615(11) 0.0406(6) Uani 1 1 d .
O17 O 0.41486(13) 0.66939(16) 0.28622(10) 0.0326(6) Uani 1 1 d .
O18 O 0.25279(13) 0.55449(16) 0.00735(10) 0.0313(6) Uani 1 1 d .
N1 N 0.84842(18) 0.7195(2) 0.44827(16) 0.0399(8) Uani 1 1 d .
N2 N 0.96857(18) 0.7784(2) 0.42773(15) 0.0332(7) Uani 1 1 d .
N3 N 0.46800(17) 0.7154(2) 0.42088(14) 0.0303(7) Uani 1 1 d .
N4 N 0.34176(18) 0.7721(2) 0.42453(15) 0.0335(7) Uani 1 1 d .
N5 N 0.67838(18) 0.3092(2) 0.22340(12) 0.0309(7) Uani 1 1 d .
N6 N 1.00494(18) 0.3590(2) 0.77157(13) 0.0308(7) Uani 1 1 d .
N7 N 1.03937(18) 0.3503(2) 0.27270(13) 0.0321(7) Uani 1 1 d .
N8 N 0.6970(2) 0.6040(2) 0.30584(15) 0.0423(8) Uani 1 1 d .
N9 N 0.6224(2) 0.6113(2) 0.77191(14) 0.0357(7) Uani 1 1 d .
N10 N 0.34261(18) 0.66463(19) 0.26298(12) 0.0296(7) Uani 1 1 d .
C1 C 0.9243(2) 0.7425(2) 0.47056(15) 0.0299(8) Uani 1 1 d .
C2 C 0.9614(2) 0.7321(2) 0.53535(15) 0.0309(8) Uani 1 1 d .
H2 H 0.9334 0.7064 0.5662 0.037 Uiso 1 1 calc R
C3 C 1.0385(2) 0.7599(3) 0.55271(17) 0.0385(9) Uani 1 1 d .
H3 H 1.0628 0.7533 0.5958 0.046 Uiso 1 1 calc R
C4 C 1.0825(2) 0.7983(3) 0.50720(16) 0.0367(9) Uani 1 1 d .
H4 H 1.1352 0.8177 0.5195 0.044 Uiso 1 1 calc R
C5 C 1.0455(2) 0.8061(2) 0.44490(17) 0.0373(9) Uani 1 1 d .
H5 H 1.0733 0.8308 0.4136 0.045 Uiso 1 1 calc R
C6 C 0.7940(2) 0.6822(3) 0.48886(19) 0.0479(10) Uani 1 1 d .
H6A H 0.8190 0.6298 0.5152 0.072 Uiso 1 1 calc R
H6B H 0.7466 0.6586 0.4619 0.072 Uiso 1 1 calc R
H6C H 0.7802 0.7334 0.5164 0.072 Uiso 1 1 calc R
C7 C 0.4165(2) 0.7597(2) 0.45452(15) 0.0270(8) Uani 1 1 d .
C8 C 0.4456(2) 0.7893(2) 0.51843(15) 0.0303(8) Uani 1 1 d .
H8 H 0.4122 0.8208 0.5428 0.036 Uiso 1 1 calc R
C9 C 0.5231(2) 0.7717(2) 0.54458(15) 0.0318(8) Uani 1 1 d .
H9 H 0.5419 0.7905 0.5872 0.038 Uiso 1 1 calc R
C10 C 0.5745(2) 0.7260(2) 0.50855(16) 0.0350(9) Uani 1 1 d .
H10 H 0.6274 0.7144 0.5266 0.042 Uiso 1 1 calc R
C11 C 0.5458(2) 0.6986(2) 0.44641(16) 0.0321(8) Uani 1 1 d .
H11 H 0.5793 0.6685 0.4214 0.038 Uiso 1 1 calc R
C12 C 0.2800(2) 0.8141(3) 0.45646(16) 0.0385(9) Uani 1 1 d .
H12A H 0.2708 0.7724 0.4915 0.058 Uiso 1 1 calc R
H12B H 0.2317 0.8203 0.4257 0.058 Uiso 1 1 calc R
H12C H 0.2966 0.8773 0.4733 0.058 Uiso 1 1 calc R
C13 C 0.69816(19) 0.3355(2) 0.29017(14) 0.0248(7) Uani 1 1 d .
C14 C 0.6394(2) 0.3356(2) 0.32827(15) 0.0288(8) Uani 1 1 d .
H14 H 0.5882 0.3146 0.3114 0.035 Uiso 1 1 calc R
C15 C 0.65696(19) 0.3671(2) 0.39156(15) 0.0285(8) Uani 1 1 d .
H15 H 0.6168 0.3683 0.4169 0.034 Uiso 1 1 calc R
C16 C 0.73382(19) 0.3973(2) 0.41874(15) 0.0256(8) Uani 1 1 d .
C17 C 0.7932(2) 0.3933(2) 0.37862(15) 0.0325(8) Uani 1 1 d .
H17 H 0.8451 0.4112 0.3957 0.039 Uiso 1 1 calc R
C18 C 0.7757(2) 0.3637(2) 0.31513(16) 0.0326(8) Uani 1 1 d .
H18 H 0.8151 0.3626 0.2891 0.039 Uiso 1 1 calc R
C19 C 0.9767(2) 0.3873(2) 0.70476(14) 0.0259(8) Uani 1 1 d .
C20 C 1.0275(2) 0.4367(2) 0.66990(15) 0.0290(8) Uani 1 1 d .
H20 H 1.0794 0.4516 0.6891 0.035 Uiso 1 1 calc R
C21 C 0.99973(19) 0.4631(2) 0.60666(15) 0.0292(8) Uani 1 1 d .
H21 H 1.0331 0.4953 0.5825 0.035 Uiso 1 1 calc R
C22 C 0.9215(2) 0.4417(2) 0.57891(15) 0.0270(8) Uani 1 1 d .
C23 C 0.87162(19) 0.3915(2) 0.61454(15) 0.0270(8) Uani 1 1 d .
H23 H 0.8197 0.3764 0.5956 0.032 Uiso 1 1 calc R
C24 C 0.89941(19) 0.3645(2) 0.67749(15) 0.0266(8) Uani 1 1 d .
H24 H 0.8665 0.3311 0.7015 0.032 Uiso 1 1 calc R
C25 C 1.00270(19) 0.3799(2) 0.20720(14) 0.0267(8) Uani 1 1 d .
C26 C 1.04731(19) 0.4304(2) 0.16852(15) 0.0270(8) Uani 1 1 d .
H26 H 1.1008 0.4441 0.1832 0.032 Uiso 1 1 calc R
C27 C 1.01083(19) 0.4602(2) 0.10777(15) 0.0268(8) Uani 1 1 d .
H27 H 1.0399 0.4943 0.0810 0.032 Uiso 1 1 calc R
C28 C 0.93089(19) 0.4396(2) 0.08623(15) 0.0244(7) Uani 1 1 d .
C29 C 0.88801(19) 0.3862(2) 0.12570(15) 0.0267(8) Uani 1 1 d .
H29 H 0.8348 0.3708 0.1110 0.032 Uiso 1 1 calc R
C30 C 0.9242(2) 0.3562(2) 0.18620(15) 0.0291(8) Uani 1 1 d .
H30 H 0.8958 0.3204 0.2127 0.035 Uiso 1 1 calc R
C31 C 0.6776(2) 0.5770(2) 0.23785(15) 0.0298(8) Uani 1 1 d .
C32 C 0.6008(2) 0.5492(2) 0.21241(16) 0.0350(9) Uani 1 1 d .
H32 H 0.5604 0.5528 0.2375 0.042 Uiso 1 1 calc R
C33 C 0.5848(2) 0.5161(2) 0.14940(17) 0.0341(8) Uani 1 1 d .
H33 H 0.5334 0.4963 0.1319 0.041 Uiso 1 1 calc R
C34 C 0.6457(2) 0.5120(2) 0.11144(15) 0.0286(8) Uani 1 1 d .
C35 C 0.7212(2) 0.5453(2) 0.13733(15) 0.0294(8) Uani 1 1 d .
H35 H 0.7611 0.5462 0.1117 0.035 Uiso 1 1 calc R
C36 C 0.7374(2) 0.5770(2) 0.20035(16) 0.0333(8) Uani 1 1 d .
H36 H 0.7883 0.5984 0.2178 0.040 Uiso 1 1 calc R
C37 C 0.6240(2) 0.5782(2) 0.70537(15) 0.0273(8) Uani 1 1 d .
C38 C 0.6951(2) 0.5725(2) 0.68264(16) 0.0320(8) Uani 1 1 d .
H38 H 0.7422 0.5911 0.7089 0.038 Uiso 1 1 calc R
C39 C 0.6959(2) 0.5389(2) 0.62016(16) 0.0313(8) Uani 1 1 d .
H39 H 0.7439 0.5338 0.6044 0.038 Uiso 1 1 calc R
C40 C 0.6249(2) 0.5128(2) 0.58122(15) 0.0279(8) Uani 1 1 d .
C41 C 0.5532(2) 0.5227(2) 0.60426(15) 0.0306(8) Uani 1 1 d .
H41 H 0.5056 0.5074 0.5775 0.037 Uiso 1 1 calc R
C42 C 0.5525(2) 0.5549(2) 0.66645(16) 0.0299(8) Uani 1 1 d .
H42 H 0.5046 0.5611 0.6822 0.036 Uiso 1 1 calc R
C43 C 0.31938(19) 0.6349(2) 0.19751(14) 0.0253(8) Uani 1 1 d .
C44 C 0.2385(2) 0.6282(2) 0.17176(16) 0.0329(8) Uani 1 1 d .
H44 H 0.1999 0.6430 0.1971 0.039 Uiso 1 1 calc R
C45 C 0.2172(2) 0.5996(2) 0.10865(15) 0.0323(8) Uani 1 1 d .
H45 H 0.1634 0.5934 0.0915 0.039 Uiso 1 1 calc R
C46 C 0.27438(19) 0.5790(2) 0.06862(15) 0.0256(8) Uani 1 1 d .
C47 C 0.35507(19) 0.5856(2) 0.09628(15) 0.0297(8) Uani 1 1 d .
H47 H 0.3940 0.5705 0.0713 0.036 Uiso 1 1 calc R
C48 C 0.3774(2) 0.6141(2) 0.16000(15) 0.0300(8) Uani 1 1 d .
H48 H 0.4311 0.6194 0.1777 0.036 Uiso 1 1 calc R
H1N H 0.833(2) 0.736(3) 0.403(2) 0.069(14) Uiso 1 1 d .
H2N H 0.946(3) 0.788(3) 0.386(2) 0.089(17) Uiso 1 1 d .
H3N H 0.446(2) 0.695(3) 0.3749(19) 0.063(12) Uiso 1 1 d .
H4N H 0.332(2) 0.758(3) 0.3848(17) 0.045(12) Uiso 1 1 d .
H1O H 0.836(2) 0.450(3) 0.5025(17) 0.059(12) Uiso 1 1 d .
H2O H 0.838(3) 0.452(3) 0.018(2) 0.098(16) Uiso 1 1 d .
H3O H 0.676(2) 0.470(3) 0.0305(17) 0.055(12) Uiso 1 1 d .
H4O H 0.672(3) 0.465(4) 0.506(2) 0.13(2) Uiso 1 1 d .

loop_
_atom_site_aniso_label
_atom_site_aniso_U_11
_atom_site_aniso_U_22
_atom_site_aniso_U_33
_atom_site_aniso_U_23
_atom_site_aniso_U_13
_atom_site_aniso_U_12
O1 0.0473(16) 0.0471(16) 0.0266(13) -0.0052(11) 0.0149(12) -0.0096(13)
O2 0.0365(15) 0.0435(15) 0.0295(14) -0.0042(11) -0.0005(12) -0.0078(12)
O3 0.0320(14) 0.0383(14) 0.0219(13) -0.0053(10) 0.0034(10) -0.0021(11)
O4 0.0451(16) 0.0512(17) 0.0269(14) 0.0120(12) 0.0119(12) -0.0021(13)
O5 0.0330(15) 0.0444(15) 0.0274(14) -0.0046(11) -0.0002(11) 0.0027(12)
O6 0.0305(14) 0.0394(15) 0.0242(13) 0.0033(10) 0.0016(11) -0.0048(11)
O7 0.0491(17) 0.0503(17) 0.0259(14) 0.0081(12) 0.0099(12) 0.0010(13)
O8 0.0330(15) 0.0492(16) 0.0323(14) -0.0024(11) -0.0045(12) -0.0005(12)
O9 0.0341(14) 0.0316(14) 0.0246(13) 0.0054(10) 0.0003(11) -0.0057(11)
O10 0.077(2) 0.0606(19) 0.0372(16) -0.0034(13) 0.0253(15) 0.0149(16)
O11 0.060(2) 0.0526(18) 0.0418(17) -0.0128(13) -0.0021(15) -0.0036(15)
O12 0.0316(15) 0.0436(16) 0.0311(14) -0.0122(11) 0.0051(12) -0.0029(12)
O13 0.0573(18) 0.0509(17) 0.0347(15) -0.0038(12) 0.0232(14) -0.0010(14)
O14 0.0529(18) 0.0526(18) 0.0328(15) -0.0125(12) -0.0025(13) -0.0057(14)
O15 0.0354(15) 0.0420(15) 0.0244(13) -0.0085(11) 0.0044(11) 0.0017(12)
O16 0.0387(15) 0.0556(17) 0.0293(14) -0.0114(12) 0.0107(12) -0.0038(13)
O17 0.0280(14) 0.0397(15) 0.0272(13) -0.0010(11) -0.0037(11) -0.0027(11)
O18 0.0333(14) 0.0403(14) 0.0193(13) -0.0017(10) 0.0014(10) -0.0049(11)
N1 0.040(2) 0.043(2) 0.034(2) -0.0035(15) 0.0004(16) 0.0011(16)
N2 0.042(2) 0.0344(18) 0.0218(17) 0.0016(13) 0.0011(15) 0.0103(15)
N3 0.0373(18) 0.0310(17) 0.0229(16) -0.0048(13) 0.0057(14) -0.0048(14)
N4 0.039(2) 0.0396(19) 0.0214(17) -0.0042(14) 0.0043(15) -0.0068(15)
N5 0.0407(19) 0.0315(17) 0.0211(16) -0.0036(12) 0.0065(14) -0.0043(14)
N6 0.0377(18) 0.0297(17) 0.0249(16) 0.0005(13) 0.0048(15) 0.0067(14)
N7 0.0394(19) 0.0322(17) 0.0243(16) -0.0013(13) 0.0039(15) 0.0065(15)
N8 0.059(2) 0.0349(19) 0.0342(19) -0.0009(14) 0.0127(18) 0.0071(17)
N9 0.049(2) 0.0296(17) 0.0286(17) -0.0031(13) 0.0065(16) -0.0001(15)
N10 0.0370(18) 0.0295(17) 0.0229(16) -0.0033(12) 0.0068(14) -0.0040(14)
C1 0.037(2) 0.029(2) 0.0231(19) -0.0051(15) 0.0023(16) 0.0063(16)
C2 0.035(2) 0.034(2) 0.0233(19) 0.0009(15) 0.0019(16) 0.0073(17)
C3 0.044(2) 0.045(2) 0.025(2) -0.0010(16) 0.0020(18) 0.0061(19)
C4 0.035(2) 0.044(2) 0.029(2) -0.0062(16) -0.0001(17) 0.0003(18)
C5 0.045(2) 0.033(2) 0.036(2) 0.0008(16) 0.0107(19) 0.0043(18)
C6 0.036(2) 0.045(2) 0.064(3) -0.013(2) 0.011(2) -0.0018(19)
C7 0.037(2) 0.0233(19) 0.0215(18) -0.0004(14) 0.0064(16) -0.0046(15)
C8 0.036(2) 0.031(2) 0.0256(19) -0.0042(15) 0.0100(16) -0.0042(16)
C9 0.044(2) 0.034(2) 0.0180(18) -0.0021(14) 0.0081(16) -0.0024(17)
C10 0.040(2) 0.034(2) 0.032(2) 0.0030(16) 0.0072(17) -0.0032(17)
C11 0.040(2) 0.0248(19) 0.033(2) 0.0000(15) 0.0114(17) -0.0001(16)
C12 0.037(2) 0.042(2) 0.036(2) 0.0015(17) 0.0051(17) 0.0056(18)
C13 0.033(2) 0.0243(18) 0.0157(17) -0.0017(13) 0.0001(15) -0.0018(15)
C14 0.0282(19) 0.0280(19) 0.030(2) -0.0043(15) 0.0032(16) -0.0040(15)
C15 0.0248(19) 0.033(2) 0.0285(19) -0.0048(15) 0.0072(15) -0.0016(15)
C16 0.0292(19) 0.0287(19) 0.0180(18) 0.0020(14) 0.0011(15) 0.0041(15)
C17 0.0244(19) 0.044(2) 0.028(2) -0.0094(16) 0.0025(15) -0.0076(17)
C18 0.034(2) 0.035(2) 0.030(2) -0.0058(16) 0.0107(17) -0.0066(17)
C19 0.035(2) 0.0266(19) 0.0145(17) 0.0017(13) 0.0004(15) 0.0009(16)
C20 0.030(2) 0.032(2) 0.0245(19) -0.0006(15) 0.0026(15) 0.0011(16)
C21 0.031(2) 0.031(2) 0.0256(19) 0.0030(15) 0.0040(15) -0.0042(16)
C22 0.032(2) 0.0288(19) 0.0199(18) 0.0009(14) 0.0034(15) 0.0069(16)
C23 0.0231(18) 0.032(2) 0.0256(19) 0.0026(15) 0.0032(15) -0.0040(15)
C24 0.029(2) 0.0253(19) 0.0270(19) 0.0006(14) 0.0091(16) -0.0008(15)
C25 0.032(2) 0.032(2) 0.0157(17) -0.0001(14) 0.0008(15) 0.0026(16)
C26 0.0240(18) 0.0294(19) 0.0275(19) -0.0016(15) 0.0038(15) 0.0012(15)
C27 0.0289(19) 0.0286(19) 0.0242(18) 0.0015(14) 0.0078(15) -0.0025(15)
C28 0.0263(19) 0.0256(18) 0.0208(18) 0.0016(14) 0.0021(15) 0.0025(15)
C29 0.0232(18) 0.0292(19) 0.0269(19) -0.0005(15) 0.0015(15) -0.0034(15)
C30 0.034(2) 0.030(2) 0.0246(19) -0.0019(15) 0.0086(16) -0.0002(16)
C31 0.038(2) 0.028(2) 0.0238(19) -0.0005(14) 0.0087(16) 0.0002(16)
C32 0.038(2) 0.033(2) 0.037(2) 0.0020(16) 0.0164(18) 0.0050(17)
C33 0.029(2) 0.033(2) 0.041(2) -0.0053(16) 0.0076(17) -0.0020(16)
C34 0.033(2) 0.0260(19) 0.0271(19) -0.0021(15) 0.0055(16) 0.0013(16)
C35 0.033(2) 0.030(2) 0.029(2) -0.0038(15) 0.0148(16) -0.0001(16)
C36 0.036(2) 0.030(2) 0.031(2) -0.0017(15) -0.0024(17) -0.0003(16)
C37 0.035(2) 0.0271(19) 0.0205(18) -0.0011(14) 0.0068(15) -0.0032(16)
C38 0.035(2) 0.030(2) 0.030(2) -0.0006(15) 0.0001(16) -0.0069(16)
C39 0.030(2) 0.032(2) 0.033(2) -0.0016(15) 0.0094(16) 0.0008(16)
C40 0.032(2) 0.0281(19) 0.0242(19) -0.0012(15) 0.0074(16) 0.0012(16)
C41 0.032(2) 0.031(2) 0.0280(19) -0.0036(15) 0.0020(16) 0.0014(16)
C42 0.029(2) 0.0282(19) 0.034(2) -0.0035(15) 0.0123(16) 0.0004(16)
C43 0.031(2) 0.0286(19) 0.0145(17) -0.0022(13) -0.0011(14) -0.0034(15)
C44 0.030(2) 0.040(2) 0.029(2) -0.0041(16) 0.0046(16) -0.0003(17)
C45 0.0255(19) 0.043(2) 0.028(2) -0.0012(16) 0.0019(16) -0.0079(16)
C46 0.031(2) 0.0262(19) 0.0196(18) 0.0026(14) 0.0029(15) -0.0025(15)
C47 0.0264(19) 0.038(2) 0.0238(19) -0.0033(15) 0.0027(15) -0.0015(16)
C48 0.0237(18) 0.035(2) 0.030(2) -0.0026(15) 0.0000(15) -0.0041(16)

loop_
_atom_type_symbol
_atom_type_description
_atom_type_scat_dispersion_real
_atom_type_scat_dispersion_imag
_atom_type_scat_source
C C 0.0033 0.0016 'International Tables Vol C Tables 4.2.6.8 and 6.1.1.4'
H H 0.0000 0.0000 'International Tables Vol C Tables 4.2.6.8 and 6.1.1.4'
N N 0.0061 0.0033 'International Tables Vol C Tables 4.2.6.8 and 6.1.1.4'
O O 0.0106 0.0060 'International Tables Vol C Tables 4.2.6.8 and 6.1.1.4'

loop_
_geom_angle_atom_site_label_1
_geom_angle_atom_site_label_2
_geom_angle_atom_site_label_3
_geom_angle
C1 N1 C6 123.6(3)
C1 N2 C5 123.1(3)
C7 N3 C11 122.9(3)
C7 N4 C12 122.8(3)
O1 N5 O2 121.1(3)
O1 N5 C13 120.3(3)
O2 N5 C13 118.6(3)
O5 N6 O4 122.6(3)
O5 N6 C19 118.9(3)
O4 N6 C19 118.5(3)
O7 N7 O8 122.8(3)
O7 N7 C25 118.5(3)
O8 N7 C25 118.7(3)
O11 N8 O10 123.0(3)
O11 N8 C31 119.0(3)
O10 N8 C31 118.0(3)
O14 N9 O13 123.5(3)
O14 N9 C37 118.0(3)
O13 N9 C37 118.5(3)
O16 N10 O17 121.1(3)
O16 N10 C43 119.5(3)
O17 N10 C43 119.4(3)
N1 C1 N2 117.8(3)
N1 C1 C2 124.7(3)
N2 C1 C2 117.5(3)
C3 C2 C1 119.5(3)
C2 C3 C4 121.6(3)
C5 C4 C3 117.7(3)
C4 C5 N2 120.6(3)
N4 C7 N3 117.6(3)
N4 C7 C8 124.8(3)
N3 C7 C8 117.7(3)
C9 C8 C7 119.8(3)
C8 C9 C10 121.0(3)
C11 C10 C9 118.6(3)
C10 C11 N3 120.0(3)
C14 C13 C18 121.2(3)
C14 C13 N5 119.2(3)
C18 C13 N5 119.6(3)
C15 C14 C13 119.4(3)
C14 C15 C16 121.6(3)
O3 C16 C15 121.7(3)
O3 C16 C17 121.1(3)
C15 C16 C17 117.3(3)
C18 C17 C16 121.4(3)
C17 C18 C13 119.1(3)
C24 C19 C20 121.7(3)
C24 C19 N6 118.6(3)
C20 C19 N6 119.7(3)
C21 C20 C19 119.0(3)
C20 C21 C22 119.9(3)
O6 C22 C21 118.0(3)
O6 C22 C23 121.7(3)
C21 C22 C23 120.3(3)
C24 C23 C22 119.9(3)
C23 C24 C19 119.3(3)
C30 C25 C26 122.0(3)
C30 C25 N7 118.4(3)
C26 C25 N7 119.6(3)
C27 C26 C25 118.5(3)
C26 C27 C28 120.5(3)
O9 C28 C27 118.1(3)
O9 C28 C29 122.2(3)
C27 C28 C29 119.6(3)
C30 C29 C28 120.1(3)
C29 C30 C25 119.2(3)
C32 C31 C36 121.4(3)
C32 C31 N8 119.7(3)
C36 C31 N8 118.9(3)
C33 C32 C31 119.0(3)
C32 C33 C34 120.2(3)
O12 C34 C35 123.4(3)
O12 C34 C33 117.3(3)
C35 C34 C33 119.2(3)
C36 C35 C34 120.5(3)
C35 C36 C31 119.5(3)
C38 C37 C42 121.6(3)
C38 C37 N9 120.0(3)
C42 C37 N9 118.4(3)
C37 C38 C39 119.4(3)
C38 C39 C40 119.6(3)
O15 C40 C39 122.5(3)
O15 C40 C41 117.4(3)
C39 C40 C41 120.1(3)
C42 C41 C40 120.2(3)
C41 C42 C37 119.0(3)
C48 C43 C44 121.2(3)
C48 C43 N10 119.4(3)
C44 C43 N10 119.4(3)
C45 C44 C43 118.7(3)
C44 C45 C46 121.9(3)
O18 C46 C47 121.0(3)
O18 C46 C45 121.1(3)
C47 C46 C45 117.8(3)
C48 C47 C46 120.8(3)
C47 C48 C43 119.6(3)

loop_
_geom_bond_atom_site_label_1
_geom_bond_atom_site_label_2
_geom_bond_distance
O1 N5 1.238(3)
O2 N5 1.255(3)
O3 C16 1.308(3)
O4 N6 1.238(3)
O5 N6 1.237(3)
O6 C22 1.352(4)
O7 N7 1.233(3)
O8 N7 1.234(3)
O9 C28 1.350(3)
O10 N8 1.236(4)
O11 N8 1.229(4)
O12 C34 1.343(4)
O13 N9 1.233(3)
O14 N9 1.232(4)
O15 C40 1.354(4)
O16 N10 1.242(3)
O17 N10 1.247(3)
O18 C46 1.314(3)
N1 C1 1.335(4)
N1 C6 1.446(4)
N2 C1 1.352(4)
N2 C5 1.354(4)
N3 C7 1.353(4)
N3 C11 1.363(4)
N4 C7 1.333(4)
N4 C12 1.451(4)
N5 C13 1.424(4)
N6 C19 1.451(4)
N7 C25 1.463(4)
N8 C31 1.450(4)
N9 C37 1.465(4)
N10 C43 1.418(4)
C1 C2 1.402(4)
C2 C3 1.356(5)
C3 C4 1.403(5)
C4 C5 1.352(4)
C7 C8 1.404(4)
C8 C9 1.362(4)
C9 C10 1.392(4)
C10 C11 1.361(4)
C13 C14 1.375(4)
C13 C18 1.391(4)
C14 C15 1.374(4)
C15 C16 1.400(4)
C16 C17 1.414(4)
C17 C18 1.371(4)
C19 C24 1.380(4)
C19 C20 1.392(4)
C20 C21 1.375(4)
C21 C22 1.393(4)
C22 C23 1.397(4)
C23 C24 1.372(4)
C25 C30 1.375(4)
C25 C26 1.381(4)
C26 C27 1.378(4)
C27 C28 1.389(4)
C28 C29 1.394(4)
C29 C30 1.373(4)
C31 C32 1.381(5)
C31 C36 1.381(4)
C32 C33 1.375(4)
C33 C34 1.404(4)
C34 C35 1.386(4)
C35 C36 1.369(4)
C37 C38 1.371(4)
C37 C42 1.385(4)
C38 C39 1.385(4)
C39 C40 1.388(4)
C40 C41 1.388(4)
C41 C42 1.373(4)
C43 C48 1.385(4)
C43 C44 1.395(4)
C44 C45 1.365(4)
C45 C46 1.410(4)
C46 C47 1.402(4)
C47 C48 1.378(4)

loop_
_geom_hbond_atom_site_label_D
_geom_hbond_atom_site_label_H
_geom_hbond_atom_site_label_A
_geom_hbond_distance_DH
_geom_hbond_distance_HA
_geom_hbond_distance_DA
_geom_hbond_angle_DHA
_geom_hbond_site_symmetry_A
N1 H1N O1 0.97(4) 2.28(4) 3.198(4) 159(3) 2_655
N2 H2N O2 0.90(4) 1.94(5) 2.821(4) 168(4) 2_655
N3 H3N O17 1.01(4) 1.87(4) 2.876(4) 173(3) .
N4 H4N O16 0.84(3) 2.11(4) 2.927(4) 163(3) .
O6 H1O O3 1.05(4) 1.50(4) 2.543(3) 175(3) .
O9 H2O O18 1.04(5) 1.55(5) 2.565(3) 164(4) 3_665
O12 H3O O18 1.00(4) 1.59(4) 2.576(3) 170(3) 3_665
O15 H4O O3 0.96(5) 1.62(5) 2.572(3) 172(5) .
